data_2000796
loop_
_publ_author_name
'Kanters, J. A.'
'ter Horst, E. H.'
'Grech, E.'

_publ_section_title
;
 Structure of
 [<i>N</i>,<i>N</i>,<i>N</i>',<i>N</i>'-tetramethylguanidinium(1+)
 pentachlorophenolate(1-) pentachlorophenol]~2~
;
_journal_issue 7
_journal_name_full 'Acta Crystallographica Section C'
_journal_page_first 1345
_journal_page_last 1347
_journal_paper_doi 10.1107/S010827019101435X
_journal_volume 48
_journal_year 1992
_chemical_formula_moiety 'C5 H14 N3,C6 Cl5 O1,C6 H1 Cl5 O1'
_chemical_formula_sum 'C17 H15 Cl10 N3 O2'
_chemical_formula_weight 647.85
_space_group_IT_number 14
_space_group_name_Hall '-P 2yn'
_space_group_name_H-M_alt 'P 1 21/n 1'
_symmetry_cell_setting monoclinic
_symmetry_space_group_name_Hall '-P 2yn'
_symmetry_space_group_name_H-M 'P 1 21/n 1'
_cell_angle_alpha 90
_cell_angle_beta 90.280(15)
_cell_angle_gamma 90
_cell_formula_units_Z 8
_cell_length_a 15.603(3)
_cell_length_b 13.7397(6)
_cell_length_c 23.717(5)
_cell_volume 5084.4(15)
_diffrn_radiation_type Mo
_diffrn_radiation_wavelength 0.71073
_exptl_absorpt_coefficient_mu 1.112
_exptl_crystal_density_diffrn 1.693
_exptl_crystal_F_000 2592
_cod_data_source_file ge0296.cif
_cod_data_source_block ge0296a
_cod_database_code 2000796

loop_
_space_group_symop_id
_space_group_symop_operation_xyz
1 x,y,z
2 -x+1/2,y+1/2,-z+1/2
3 -x,-y,-z
4 x+1/2,-y+1/2,z+1/2

loop_
_atom_site_label
_atom_site_fract_x
_atom_site_fract_y
_atom_site_fract_z
_atom_site_U_iso_or_equiv
N(1) .2373(2) .2499(3) .12880(10) .0470(10)
N(2) .3144(2) .1053(2) .12200(10) .0430(10)
N(3) .3688(2) .2344(2) .17270(10) .0440(10)
C(25) .3072(3) .1964(3) .1412(2) .0380(10)
C(26) .2136(3) .3329(3) .1631(2) .061(2)
C(27) .1964(3) .2470(4) .0734(2) .077(2)
C(28) .2405(3) .0422(3) .1121(2) .071(2)
C(29) .3970(3) .0548(3) .1225(2) .053(2)
N(4) .6782(2) .3381(3) .13440(10) .0460(10)
N(5) .8229(2) .3168(3) .11400(10) .0520(10)
N(6) .7326(3) .1850(3) .1203(2) .073(2)
C(30) .7436(3) .2809(3) .1232(2) .045(2)
C(31) .8981(3) .2537(4) .1183(2) .083(2)
C(32) .8354(4) .4074(4) .0839(2) .088(3)
C(33) .6870(3) .4312(3) .1629(2) .077(2)
C(34) .5895(3) .3000(4) .1315(2) .069(2)
O(1) .5188(2) .4175(2) .26080(10) .0530(10)
C(1) .5152(3) .4103(3) .3169(2) .0390(10)
C(2) .4464(2) .3725(3) .3467(2) .0370(10)
C(3) .4488(3) .3644(3) .4050(2) .0380(10)
C(4) .5207(3) .3925(3) .4353(2) .03400(10)
C(5) .5905(3) .4301(3) .4063(2) .0410(10)
C(6) .5884(3) .4394(3) .3479(2) .0410(10)
Cl(1) .35842(7) .33266(8) .30946(5) .0517(4)
Cl(2) .36128(7) .31884(9) .44035(5) .0573(4)
Cl(3) .52496(8) .38071(9) .50754(4) .0569(4)
Cl(4) .68074(7) .46641(9) .44287(5) .0615(5)
Cl(5) .67415(8) .48650(10) .31215(5) .0653(5)
O(2) .8950(2) .5545(2) .33570(10) .0490(10)
C(7) .8998(2) .4621(3) .3522(2) .041(2)
C(8) .9017(3) .3845(3) .3139(2) .0430(10)
C(9) .9036(2) .2883(3) .3322(2) .043(2)
C(10) .9043(2) .2674(3) .3893(2) .043(2)
C(11) .9024(3) .3432(3) .4280(2) .0430(10)
C(12) .9000(2) .4390(3) .4097(2) .0410(10)
Cl(6) .90113(9) .41076(9) .24311(5) .0686(5)
Cl(7) .90374(8) .19437(9) .28420(5) .0630(4)
Cl(8) .90831(8) .14868(8) .41326(5) .0624(5)
Cl(9) .90298(9) .31820(10) .49897(5) .0720(5)
Cl(10) .89713(8) .53313(8) .45738(5) .0566(4)
O(3) .5047(2) .1276(2) .23040(10) .0470(10)
C(13) .5117(3) .1274(3) .2858(2) .0400(10)
C(14) .4432(3) .0967(3) .3195(2) .0400(10)
C(15) .4486(3) .0950(3) .3777(2) .0420(10)
C(16) .5230(3) .1254(3) .4047(2) .0440(10)
C(17) .5914(3) .1567(3) .3725(2) .043(2)
C(18) .5863(3) .1578(3) .3142(2) .0420(10)
Cl(11) .35047(7) .06022(9) .28557(5) .0604(4)
Cl(12) .36279(9) .05520(10) .41719(5) .0694(5)
Cl(13) .53202(9) .12079(9) .47699(5) .0681(5)
Cl(14) .68512(8) .19360(10) .40538(5) .0692(5)
Cl(15) .67128(8) .19720(10) .27440(5) .0717(5)
O(4) .0981(2) -.0645(2) .30980(10) .0460(10)
C(19) .1092(2) .0161(3) .3377(2) .0350(10)
C(20) .1166(3) .1069(3) .3109(2) .0390(10)
C(21) .1252(3) .1933(3) .3409(2) .0420(10)
C(22) .1293(3) .1926(3) .3990(2) .044(2)
C(23) .1256(3) .1037(3) .4267(2) .046(2)
C(24) .1153(3) .0179(3) .3967(2) .0390(10)
Cl(16) .11676(9) .10898(8) .23817(5) .0609(4)
Cl(17) .12842(8) .30347(8) .30550(6) .0647(4)
Cl(18) .13633(9) .29959(9) .43688(6) .0731(5)
Cl(19) .13110(10) .10080(10) .49934(5) .0800(6)
Cl(20) .10927(8) -.09147(8) .43240(5) .0596(4)
H(1) .46648(17) .4354(2) .24455(11) ?
H(3) .55285(17) .0857(2) .20423(11) ?
H(31) .3781(2) .2980(2) .17272(13) ?
H(32) .4042(2) .1978(2) .19162(13) ?
H(61) .6979(3) .1467(3) .13651(17) ?
H(62) .7705(3) .1588(3) .13321(17) ?
H(261) .1499(3) .3396(3) .16458(19) ?
H(262) .2389(3) .3928(3) .14602(19) ?
H(263) .2368(3) .3239(3) .20209(19) ?
H(271) .1355(3) .2691(4) .0763(2) ?
H(272) .1980(3) .1789(4) .0586(2) ?
H(273) .2282(3) .2910(4) .0472(2) ?
H(281) .2613(3) -.0233(3) .0999(2) ?
H(282) .2028(3) .0704(3) .0821(2) ?
H(283) .2073(3) .0355(3) .1478(2) ?
H(291) .4438(3) .1041(3) .11906(18) ?
H(292) .4000(3) .0082(3) .09021(18) ?
H(293) .4040(3) .0184(3) .15877(18) ?
H(311) .9495(3) .2946(4) .1269(2) ?
H(312) .8899(3) .2049(4) .1491(2) ?
H(313) .9068(3) .2191(4) .0817(2) ?
H(321) .8972(4) .4145(4) .0735(2) ?
H(322) .7995(4) .4079(4) .0489(2) ?
H(323) .8182(4) .4627(4) .1088(2) ?
H(331) .6292(3) .4560(3) .1739(2) ?
H(332) .7232(3) .4228(3) .1975(2) ?
H(333) .7150(3) .4789(3) .1370(2) ?
H(341) .5488(3) .3557(4) .1273(2) ?
H(342) .5833(3) .2554(4) .0984(2) ?
H(343) .5762(3) .2636(4) .1669(2) ?

loop_
_geom_bond_atom_site_label_1
_geom_bond_atom_site_label_2
_geom_bond_distance
N(1) C(25) 1.347(6)
N(1) C(27) 1.458(6)
N(2) C(28) 1.461(5)
N(3) C(25) 1.322(5)
N(1) C(26) 1.449(6)
N(2) C(25) 1.337(5)
N(2) C(29) 1.464(5)
N(4) C(30) 1.316(6)
N(4) C(34) 1.481(6)
N(5) C(31) 1.462(6)
N(6) C(30) 1.330(6)
N(4) C(33) 1.454(6)
N(5) C(30) 1.351(6)
N(5) C(32) 1.449(7)
O(1) C(1) 1.334(5)
C(2) C(3) 1.387(5)
C(4) C(5) 1.390(6)
C(1) C(6) 1.414(6)
Cl(2) C(3) 1.723(5)
Cl(4) C(5) 1.724(5)
C(1) C(2) 1.390(6)
C(3) C(4) 1.384(6)
C(5) C(6) 1.391(5)
Cl(1) C(2) 1.718(4)
Cl(3) C(4) 1.722(4)
Cl(5) C(6) 1.715(5)
O(2) C(7) 1.331(5)
C(8) C(9) 1.392(6)
C(10) C(11) 1.390(6)
C(12) C(7) 1.401(6)
C(9) Cl(7) 1.722(4)
C(11) Cl(9) 1.718(4)
C(7) C(8) 1.401(6)
C(9) C(10) 1.384(6)
C(11) C(12) 1.386(6)
C(8) Cl(6) 1.716(4)
C(10) Cl(8) 1.727(4)
C(12) Cl(10) 1.719(4)
O(3) C(13) 1.317(5)
C(14) C(15) 1.383(6)
C(16) C(17) 1.384(6)
C(18) C(13) 1.406(6)
Cl(12) C(15) 1.726(5)
Cl(14) C(17) 1.730(5)
Cl(15) C(18) 1.719(5)
C(13) C(14) 1.403(6)
C(15) C(16) 1.387(6)
C(17) C(18) 1.383(6)
Cl(11) C(14) 1.727(5)
Cl(13) C(16) 1.722(4)
Cl(15) C(18) 1.719(5)
O(4) C(19) 1.301(5)
C(20) C(21) 1.389(6)
C(22) C(23) 1.388(6)
C(24) C(19) 1.402(5)
Cl(17) C(21) 1.732(4)
Cl(19) C(23) 1.725(4)
C(19) C(20) 1.405(6)
C(21) C(22) 1.378(6)
C(23) C(24) 1.386(6)
Cl(16) C(20) 1.726(4)
Cl(18) C(22) 1.727(4)
Cl(20) C(24) 1.728(4)
O(1) H(1) 0.93(4)
O(3) H(3) 1.13(4)
N(3) H(31) 0.89(4)
N(3) H(32) 0.87(4)
N(6) H(61) 0.85(6)
